data_7224300
loop_
_publ_author_name
'B\"oserle, Ji\<r\'i'
'Alonso, Mercedes'
'Jambor, Roman'
'R\%u\<zi\<cka, Ale\<s'
'Dost\'al, Libor'

_publ_section_title
;
 Synthesis and reactivity of a germylene stabilized by a boraguanidinate
 ligand
;
_journal_issue 23
_journal_name_full 'RSC Adv.'
_journal_page_first 19377
_journal_paper_doi 10.1039/C6RA01187J
_journal_volume 6
_journal_year 2016
_chemical_formula_moiety 'C34 H42 B Ge N3 Te2'
_chemical_formula_sum 'C34 H42 B Ge N3 Te2'
_chemical_formula_weight 831.31
_chemical_name_systematic
; 
 ? 
;
_space_group_IT_number 61
_symmetry_cell_setting orthorhombic
_symmetry_space_group_name_Hall '-P 2ac 2ab'
_symmetry_space_group_name_H-M 'P b c a'
_atom_sites_solution_hydrogens geom
_atom_sites_solution_primary direct
_atom_sites_solution_secondary difmap
_audit_creation_method SHELXL-97
_audit_update_record
;
2015-07-20 deposited with the CCDC.
2016-02-05 downloaded from the CCDC.
;
_cell_angle_alpha 90
_cell_angle_beta 90
_cell_angle_gamma 90
_cell_formula_units_Z 8
_cell_length_a 8.3340(5)
_cell_length_b 19.7050(18)
_cell_length_c 42.118(4)
_cell_measurement_reflns_used 35554
_cell_measurement_temperature 150(1)
_cell_measurement_theta_max 27.5
_cell_measurement_theta_min 1
_cell_volume 6916.7(10)
_computing_cell_refinement 'COLLECT and DENZO'
_computing_data_collection 'COLLECT (Hooft, 1998) and DENZO (Otwinowski & Minor, 1997)'
_computing_data_reduction 'COLLECT and DENZO'
_computing_molecular_graphics 'PLATON (Spek, 2003)'
_computing_publication_material 'SHELXL-97 (Sheldrick, 2008)'
_computing_structure_refinement 'SHELXL-97 (Sheldrick, 2008)'
_computing_structure_solution 'SIR92 (Altomare et al., 1994)'
_diffrn_ambient_temperature 150(1)
_diffrn_detector_area_resol_mean 9.091
_diffrn_measured_fraction_theta_full 0.981
_diffrn_measured_fraction_theta_max 0.981
_diffrn_measurement_device_type 'Bruker Nonius KappaCCD area detector'
_diffrn_measurement_method '\f and \w scans to fill the Ewald sphere'
_diffrn_radiation_monochromator graphite
_diffrn_radiation_source 'fine-focus sealed tube'
_diffrn_radiation_type MoK\a
_diffrn_radiation_wavelength 0.71073
_diffrn_reflns_av_R_equivalents 0.0398
_diffrn_reflns_av_sigmaI/netI 0.0303
_diffrn_reflns_limit_h_max 10
_diffrn_reflns_limit_h_min -7
_diffrn_reflns_limit_k_max 25
_diffrn_reflns_limit_k_min -17
_diffrn_reflns_limit_l_max 48
_diffrn_reflns_limit_l_min -54
_diffrn_reflns_number 35467
_diffrn_reflns_theta_full 27.35
_diffrn_reflns_theta_max 27.35
_diffrn_reflns_theta_min 2.83
_diffrn_standards_number 0
_exptl_absorpt_coefficient_mu 2.566
_exptl_absorpt_correction_T_max 0.763
_exptl_absorpt_correction_T_min 0.569
_exptl_absorpt_correction_type integration
_exptl_absorpt_process_details
;
Gaussian integration (Coppens, 1970)
;
_exptl_crystal_colour yellow
_exptl_crystal_density_diffrn 1.597
_exptl_crystal_density_method 'not measured'
_exptl_crystal_description block
_exptl_crystal_F_000 3264
_exptl_crystal_size_max 0.40
_exptl_crystal_size_mid 0.14
_exptl_crystal_size_min 0.13
_refine_diff_density_max 0.644
_refine_diff_density_min -0.681
_refine_diff_density_rms 0.097
_refine_ls_extinction_method none
_refine_ls_goodness_of_fit_ref 1.215
_refine_ls_hydrogen_treatment constr
_refine_ls_matrix_type full
_refine_ls_number_parameters 370
_refine_ls_number_reflns 7678
_refine_ls_number_restraints 0
_refine_ls_restrained_S_all 1.215
_refine_ls_R_factor_all 0.0517
_refine_ls_R_factor_gt 0.0371
_refine_ls_shift/su_max 0.002
_refine_ls_shift/su_mean 0.000
_refine_ls_structure_factor_coef Fsqd
_refine_ls_weighting_details 'calc w=1/[\s^2^(Fo^2^)+(0.0075P)^2^+12.8862P] where P=(Fo^2^+2Fc^2^)/3'
_refine_ls_weighting_scheme calc
_refine_ls_wR_factor_gt 0.0620
_refine_ls_wR_factor_ref 0.0664
_reflns_number_gt 6386
_reflns_number_total 7678
_reflns_threshold_expression >2sigma(I)
_cod_data_source_file c6ra01187j2.cif
_cod_data_source_block shelxl
_cod_database_code 7224300

loop_
_symmetry_equiv_pos_as_xyz
'x, y, z'
'-x+1/2, -y, z+1/2'
'x+1/2, -y+1/2, -z'
'-x, y+1/2, -z+1/2'
'-x, -y, -z'
'x-1/2, y, -z-1/2'
'-x-1/2, y-1/2, z'
'x, -y-1/2, z-1/2'

loop_
_atom_site_label
_atom_site_type_symbol
_atom_site_fract_x
_atom_site_fract_y
_atom_site_fract_z
_atom_site_U_iso_or_equiv
_atom_site_adp_type
_atom_site_occupancy
_atom_site_symmetry_multiplicity
_atom_site_calc_flag
_atom_site_refinement_flags
Te2 Te 0.78756(3) 0.201701(13) 0.328057(6) 0.03262(7) Uani 1 1 d .
Te1 Te 0.31464(3) 0.273690(13) 0.329215(6) 0.03144(7) Uani 1 1 d .
Ge1 Ge 0.53335(4) 0.214267(18) 0.361700(8) 0.02144(8) Uani 1 1 d .
C7 C 0.4582(4) 0.07076(17) 0.37651(8) 0.0243(7) Uani 1 1 d .
C12 C 0.5960(4) 0.03185(18) 0.38225(8) 0.0293(8) Uani 1 1 d .
C32 C 0.5247(5) 0.0814(2) 0.24093(9) 0.0393(10) Uani 1 1 d .
H32 H 0.4774 0.0579 0.2242 0.047 Uiso 1 1 d R
C14 C 0.7420(4) 0.06017(19) 0.39797(9) 0.0346(9) Uani 1 1 d .
H14A H 0.7715 0.1019 0.3878 0.042 Uiso 1 1 d R
H14B H 0.8287 0.0283 0.3963 0.042 Uiso 1 1 d R
H14C H 0.7196 0.0687 0.4200 0.042 Uiso 1 1 d R
C8 C 0.3247(4) 0.04303(19) 0.36083(8) 0.0316(8) Uani 1 1 d .
C5 C 0.5022(5) 0.2307(2) 0.49340(9) 0.0402(10) Uani 1 1 d .
H5A H 0.4571 0.2677 0.4815 0.048 Uiso 1 1 d R
H5B H 0.5770 0.2481 0.5087 0.048 Uiso 1 1 d R
H5C H 0.4179 0.2067 0.5042 0.048 Uiso 1 1 d R
C2 C 0.1932(4) 0.1228(2) 0.44439(10) 0.0405(10) Uani 1 1 d .
H2A H 0.1715 0.1704 0.4466 0.049 Uiso 1 1 d R
H2B H 0.1122 0.0972 0.4553 0.049 Uiso 1 1 d R
H2C H 0.1927 0.1109 0.4223 0.049 Uiso 1 1 d R
C18 C 0.6886(5) 0.41973(19) 0.45101(9) 0.0370(9) Uani 1 1 d .
H18 H 0.7161 0.4585 0.4624 0.044 Uiso 1 1 d R
C4 C 0.5881(4) 0.18254(17) 0.47103(8) 0.0277(8) Uani 1 1 d .
H4 H 0.6695 0.2094 0.4599 0.033 Uiso 1 1 d R
C22 C 0.8997(4) 0.2715(2) 0.41255(10) 0.0383(9) Uani 1 1 d .
H22A H 0.9058 0.2738 0.3898 0.046 Uiso 1 1 d R
H22B H 0.8763 0.2258 0.4189 0.046 Uiso 1 1 d R
H22C H 1.0005 0.2853 0.4215 0.046 Uiso 1 1 d R
C1 C 0.3570(4) 0.10654(18) 0.45823(8) 0.0282(8) Uani 1 1 d .
H1 H 0.3482 0.1148 0.4811 0.034 Uiso 1 1 d R
C20 C 0.7689(4) 0.31792(17) 0.42408(8) 0.0255(7) Uani 1 1 d .
N1 N 0.4825(3) 0.15332(14) 0.44636(6) 0.0224(6) Uani 1 1 d .
C34 C 0.6753(4) 0.1764(2) 0.25999(8) 0.0339(9) Uani 1 1 d .
H34 H 0.7280 0.2172 0.2560 0.041 Uiso 1 1 d R
C31 C 0.5134(5) 0.0568(2) 0.27144(9) 0.0398(9) Uani 1 1 d .
H31 H 0.4577 0.0168 0.2754 0.048 Uiso 1 1 d R
C28 C 0.4918(4) 0.3305(2) 0.27199(9) 0.0362(9) Uani 1 1 d .
H28 H 0.4320 0.2977 0.2614 0.043 Uiso 1 1 d R
C3 C 0.3960(4) 0.03143(18) 0.45438(9) 0.0348(9) Uani 1 1 d .
H3A H 0.3937 0.0198 0.4322 0.042 Uiso 1 1 d R
H3B H 0.3180 0.0047 0.4656 0.042 Uiso 1 1 d R
H3C H 0.5009 0.0225 0.4628 0.042 Uiso 1 1 d R
C11 C 0.5958(5) -0.0362(2) 0.37297(9) 0.0412(10) Uani 1 1 d .
H11 H 0.6855 -0.0629 0.3771 0.049 Uiso 1 1 d R
C26 C 0.6855(5) 0.4193(2) 0.27091(12) 0.0497(12) Uani 1 1 d .
H26 H 0.7578 0.4463 0.2598 0.060 Uiso 1 1 d R
C25 C 0.6697(5) 0.4272(2) 0.30317(12) 0.0508(12) Uani 1 1 d .
H25 H 0.7307 0.4598 0.3136 0.061 Uiso 1 1 d R
C10 C 0.4645(6) -0.0641(2) 0.35818(11) 0.0531(12) Uani 1 1 d .
H10 H 0.4660 -0.1094 0.3521 0.064 Uiso 1 1 d R
N3 N 0.4542(3) 0.14081(14) 0.38504(6) 0.0216(6) Uani 1 1 d .
N2 N 0.5684(3) 0.23940(13) 0.40337(6) 0.0206(6) Uani 1 1 d .
C16 C 0.4858(4) 0.34638(17) 0.42853(8) 0.0258(7) Uani 1 1 d .
C6 C 0.6785(5) 0.1283(2) 0.48955(9) 0.0386(9) Uani 1 1 d .
H6A H 0.6025 0.0999 0.5003 0.046 Uiso 1 1 d R
H6B H 0.7471 0.1498 0.5049 0.046 Uiso 1 1 d R
H6C H 0.7420 0.1013 0.4754 0.046 Uiso 1 1 d R
C15 C 0.6066(4) 0.30171(16) 0.41855(7) 0.0213(7) Uani 1 1 d .
C33 C 0.6058(5) 0.1409(2) 0.23539(9) 0.0399(10) Uani 1 1 d .
H33 H 0.6142 0.1571 0.2147 0.048 Uiso 1 1 d R
C23 C 0.4758(4) 0.33778(18) 0.30436(9) 0.0327(8) Uani 1 1 d .
C9 C 0.3316(6) -0.0253(2) 0.35212(10) 0.0471(11) Uani 1 1 d .
H9 H 0.2441 -0.0448 0.3419 0.057 Uiso 1 1 d R
C21 C 0.3119(4) 0.3310(2) 0.42279(9) 0.0351(9) Uani 1 1 d .
H21A H 0.2913 0.3287 0.4004 0.042 Uiso 1 1 d R
H21B H 0.2471 0.3661 0.4320 0.042 Uiso 1 1 d R
H21C H 0.2858 0.2882 0.4324 0.042 Uiso 1 1 d R
C29 C 0.6660(4) 0.15129(18) 0.29075(8) 0.0278(8) Uani 1 1 d .
C30 C 0.5849(5) 0.09120(19) 0.29631(9) 0.0353(9) Uani 1 1 d .
H30 H 0.5788 0.0739 0.3168 0.042 Uiso 1 1 d R
C24 C 0.5638(5) 0.3867(2) 0.32038(10) 0.0435(10) Uani 1 1 d .
H24 H 0.5512 0.3927 0.3421 0.052 Uiso 1 1 d R
C17 C 0.5291(5) 0.40497(18) 0.44478(9) 0.0342(9) Uani 1 1 d .
H17 H 0.4494 0.4345 0.4517 0.041 Uiso 1 1 d R
B1 B 0.4998(4) 0.17523(19) 0.41462(9) 0.0210(8) Uani 1 1 d .
C19 C 0.8061(4) 0.37682(19) 0.44034(8) 0.0319(8) Uani 1 1 d .
H19 H 0.9133 0.3875 0.4439 0.038 Uiso 1 1 d R
C13 C 0.1806(5) 0.0847(2) 0.35276(10) 0.0429(10) Uani 1 1 d .
H13A H 0.0901 0.0556 0.3491 0.051 Uiso 1 1 d R
H13B H 0.2024 0.1105 0.3339 0.051 Uiso 1 1 d R
H13C H 0.1573 0.1150 0.3700 0.051 Uiso 1 1 d R
C27 C 0.5968(5) 0.3718(2) 0.25506(10) 0.0457(10) Uani 1 1 d .
H27 H 0.6063 0.3675 0.2331 0.055 Uiso 1 1 d R

loop_
_atom_site_aniso_label
_atom_site_aniso_U_11
_atom_site_aniso_U_22
_atom_site_aniso_U_33
_atom_site_aniso_U_23
_atom_site_aniso_U_13
_atom_site_aniso_U_12
Te2 0.02544(11) 0.04411(16) 0.02830(12) -0.00045(11) 0.00330(9) 0.00099(10)
Te1 0.02758(11) 0.03446(15) 0.03227(12) 0.00807(11) -0.00623(10) 0.00105(10)
Ge1 0.02223(16) 0.02221(19) 0.01987(16) 0.00203(15) -0.00133(13) -0.00061(14)
C7 0.0305(18) 0.0225(19) 0.0199(16) 0.0035(14) 0.0021(14) -0.0036(15)
C12 0.040(2) 0.026(2) 0.0213(17) 0.0046(15) 0.0044(15) 0.0026(16)
C32 0.045(2) 0.041(3) 0.031(2) -0.0070(18) -0.0068(18) 0.0113(19)
C14 0.0333(19) 0.034(2) 0.037(2) 0.0070(17) 0.0018(17) 0.0090(16)
C8 0.040(2) 0.031(2) 0.0234(17) 0.0023(16) -0.0004(16) -0.0111(16)
C5 0.060(3) 0.034(2) 0.0268(19) -0.0046(17) -0.0019(18) -0.0028(19)
C2 0.0295(19) 0.047(3) 0.045(2) 0.008(2) 0.0041(17) -0.0027(18)
C18 0.053(2) 0.024(2) 0.034(2) 0.0008(17) -0.0064(18) -0.0135(18)
C4 0.0372(19) 0.025(2) 0.0204(16) 0.0031(15) -0.0060(14) -0.0036(15)
C22 0.0216(17) 0.043(2) 0.050(2) -0.001(2) -0.0055(16) -0.0027(16)
C1 0.0319(18) 0.029(2) 0.0238(17) 0.0046(15) 0.0059(14) -0.0039(15)
C20 0.0266(17) 0.0240(19) 0.0260(17) 0.0059(15) -0.0033(14) -0.0042(14)
N1 0.0236(13) 0.0226(15) 0.0209(13) 0.0005(12) -0.0002(11) -0.0035(11)
C34 0.036(2) 0.037(2) 0.0286(19) 0.0054(17) 0.0062(16) 0.0005(17)
C31 0.052(2) 0.029(2) 0.038(2) -0.0016(18) 0.0046(19) 0.0009(18)
C28 0.034(2) 0.037(2) 0.037(2) 0.0039(18) -0.0050(17) 0.0006(17)
C3 0.040(2) 0.025(2) 0.039(2) 0.0062(17) 0.0043(17) -0.0054(16)
C11 0.061(3) 0.029(2) 0.033(2) 0.0040(18) 0.011(2) 0.011(2)
C26 0.034(2) 0.043(3) 0.072(3) 0.024(2) -0.001(2) -0.0044(19)
C25 0.048(3) 0.036(3) 0.068(3) 0.010(2) -0.016(2) -0.012(2)
C10 0.089(4) 0.024(2) 0.046(3) -0.004(2) 0.001(3) -0.008(2)
N3 0.0240(14) 0.0218(15) 0.0190(13) 0.0015(12) -0.0020(11) -0.0018(11)
N2 0.0220(13) 0.0199(15) 0.0200(13) 0.0026(11) -0.0012(11) -0.0033(11)
C16 0.0295(17) 0.025(2) 0.0227(17) 0.0028(15) -0.0005(14) 0.0003(15)
C6 0.048(2) 0.034(2) 0.034(2) 0.0060(18) -0.0141(18) -0.0044(18)
C15 0.0246(16) 0.0181(17) 0.0212(15) 0.0063(14) -0.0030(13) -0.0037(13)
C33 0.046(2) 0.049(3) 0.0247(19) 0.0057(18) -0.0023(17) 0.007(2)
C23 0.0283(18) 0.030(2) 0.040(2) 0.0111(17) -0.0079(16) 0.0058(16)
C9 0.066(3) 0.037(3) 0.038(2) -0.006(2) -0.007(2) -0.021(2)
C21 0.0291(18) 0.039(2) 0.037(2) -0.0065(18) 0.0015(16) 0.0055(16)
C29 0.0279(17) 0.032(2) 0.0237(17) 0.0008(15) 0.0029(14) 0.0078(15)
C30 0.047(2) 0.031(2) 0.0279(19) 0.0046(16) 0.0031(17) 0.0043(18)
C24 0.046(2) 0.035(2) 0.049(2) 0.006(2) -0.0144(19) -0.0051(19)
C17 0.043(2) 0.024(2) 0.036(2) -0.0013(17) 0.0038(17) 0.0060(17)
B1 0.0160(17) 0.022(2) 0.0253(18) 0.0048(16) -0.0031(14) 0.0014(14)
C19 0.0307(18) 0.031(2) 0.0336(19) 0.0040(17) -0.0061(15) -0.0127(16)
C13 0.038(2) 0.047(3) 0.043(2) 0.003(2) -0.0151(18) -0.0148(19)
C27 0.043(2) 0.052(3) 0.042(2) 0.012(2) 0.0093(19) 0.005(2)

loop_
_atom_type_symbol
_atom_type_description
_atom_type_scat_dispersion_real
_atom_type_scat_dispersion_imag
_atom_type_scat_source
C C 0.0033 0.0016 'International Tables Vol C Tables 4.2.6.8 and 6.1.1.4'
H H 0.0000 0.0000 'International Tables Vol C Tables 4.2.6.8 and 6.1.1.4'
B B 0.0013 0.0007 'International Tables Vol C Tables 4.2.6.8 and 6.1.1.4'
N N 0.0061 0.0033 'International Tables Vol C Tables 4.2.6.8 and 6.1.1.4'
Ge Ge 0.1547 1.8001 'International Tables Vol C Tables 4.2.6.8 and 6.1.1.4'
Te Te -0.5308 1.6751 'International Tables Vol C Tables 4.2.6.8 and 6.1.1.4'

loop_
_exptl_crystal_face_index_h
_exptl_crystal_face_index_k
_exptl_crystal_face_index_l
_exptl_crystal_face_perp_dist
1 0 0 0.147
-1 0 0 0.198
0 1 0 0.063
0 -1 0 0.049
0 0 1 0.059
0 0 -1 0.070

loop_
_geom_angle_atom_site_label_1
_geom_angle_atom_site_label_2
_geom_angle_atom_site_label_3
_geom_angle
C29 Te2 Ge1 93.45(9)
C23 Te1 Ge1 94.89(9)
N2 Ge1 N3 76.34(11)
N2 Ge1 B1 38.14(12)
N3 Ge1 B1 38.21(12)
N2 Ge1 Te2 114.88(8)
N3 Ge1 Te2 120.52(8)
B1 Ge1 Te2 125.83(8)
N2 Ge1 Te1 119.83(8)
N3 Ge1 Te1 112.55(8)
B1 Ge1 Te1 124.45(8)
Te2 Ge1 Te1 109.709(15)
C12 C7 C8 121.2(3)
C12 C7 N3 120.3(3)
C8 C7 N3 118.5(3)
C11 C12 C7 118.4(3)
C11 C12 C14 118.9(3)
C7 C12 C14 122.7(3)
C33 C32 C31 119.5(4)
C33 C32 H32 120.3
C31 C32 H32 120.2
C12 C14 H14A 109.3
C12 C14 H14B 109.6
H14A C14 H14B 109.5
C12 C14 H14C 109.6
H14A C14 H14C 109.5
H14B C14 H14C 109.4
C9 C8 C7 117.8(4)
C9 C8 C13 120.2(4)
C7 C8 C13 122.0(3)
C4 C5 H5A 109.6
C4 C5 H5B 109.5
H5A C5 H5B 109.5
C4 C5 H5C 109.3
H5A C5 H5C 109.5
H5B C5 H5C 109.5
C1 C2 H2A 109.7
C1 C2 H2B 109.7
H2A C2 H2B 109.5
C1 C2 H2C 109.0
H2A C2 H2C 109.5
H2B C2 H2C 109.5
C19 C18 C17 119.6(3)
C19 C18 H18 120.0
C17 C18 H18 120.4
N1 C4 C5 113.5(3)
N1 C4 C6 112.4(3)
C5 C4 C6 110.8(3)
N1 C4 H4 106.6
C5 C4 H4 106.7
C6 C4 H4 106.4
C20 C22 H22A 109.3
C20 C22 H22B 109.5
H22A C22 H22B 109.5
C20 C22 H22C 109.6
H22A C22 H22C 109.5
H22B C22 H22C 109.5
N1 C1 C2 111.9(3)
N1 C1 C3 114.7(3)
C2 C1 C3 110.8(3)
N1 C1 H1 106.4
C2 C1 H1 106.0
C3 C1 H1 106.3
C19 C20 C15 119.2(3)
C19 C20 C22 120.5(3)
C15 C20 C22 120.3(3)
B1 N1 C4 119.0(3)
B1 N1 C1 125.6(3)
C4 N1 C1 115.2(3)
C33 C34 C29 119.8(4)
C33 C34 H34 120.0
C29 C34 H34 120.3
C32 C31 C30 120.4(4)
C32 C31 H31 119.8
C30 C31 H31 119.8
C23 C28 C27 120.4(4)
C23 C28 H28 119.8
C27 C28 H28 119.8
C1 C3 H3A 109.3
C1 C3 H3B 109.6
H3A C3 H3B 109.5
C1 C3 H3C 109.5
H3A C3 H3C 109.5
H3B C3 H3C 109.5
C10 C11 C12 120.8(4)
C10 C11 H11 120.0
C12 C11 H11 119.3
C27 C26 C25 120.6(4)
C27 C26 H26 119.8
C25 C26 H26 119.6
C26 C25 C24 120.7(4)
C26 C25 H25 119.5
C24 C25 H25 119.8
C9 C10 C11 120.4(4)
C9 C10 H10 119.7
C11 C10 H10 119.9
C7 N3 B1 130.9(3)
C7 N3 Ge1 127.5(2)
B1 N3 Ge1 89.84(19)
C15 N2 B1 133.4(3)
C15 N2 Ge1 134.0(2)
B1 N2 Ge1 90.81(19)
C17 C16 C15 118.8(3)
C17 C16 C21 119.9(3)
C15 C16 C21 121.2(3)
C4 C6 H6A 109.0
C4 C6 H6B 109.3
H6A C6 H6B 109.5
C4 C6 H6C 110.1
H6A C6 H6C 109.5
H6B C6 H6C 109.5
C16 C15 C20 119.8(3)
C16 C15 N2 121.1(3)
C20 C15 N2 119.0(3)
C32 C33 C34 120.8(4)
C32 C33 H33 119.3
C34 C33 H33 119.8
C28 C23 C24 120.2(4)
C28 C23 Te1 119.2(3)
C24 C23 Te1 120.6(3)
C10 C9 C8 121.5(4)
C10 C9 H9 119.4
C8 C9 H9 119.2
C16 C21 H21A 109.9
C16 C21 H21B 109.4
H21A C21 H21B 109.5
C16 C21 H21C 109.1
H21A C21 H21C 109.5
H21B C21 H21C 109.5
C30 C29 C34 119.4(3)
C30 C29 Te2 120.6(3)
C34 C29 Te2 119.9(3)
C31 C30 C29 120.1(4)
C31 C30 H30 120.1
C29 C30 H30 119.8
C23 C24 C25 118.7(4)
C23 C24 H24 120.5
C25 C24 H24 120.8
C18 C17 C16 121.1(3)
C18 C17 H17 119.7
C16 C17 H17 119.2
N1 B1 N2 127.6(3)
N1 B1 N3 129.4(3)
N2 B1 N3 103.0(3)
N1 B1 Ge1 178.6(3)
N2 B1 Ge1 51.05(15)
N3 B1 Ge1 51.95(15)
C18 C19 C20 121.3(3)
C18 C19 H19 119.6
C20 C19 H19 119.1
C8 C13 H13A 109.9
C8 C13 H13B 109.1
H13A C13 H13B 109.5
C8 C13 H13C 109.5
H13A C13 H13C 109.5
H13B C13 H13C 109.5
C26 C27 C28 119.4(4)
C26 C27 H27 120.1
C28 C27 H27 120.5

loop_
_geom_bond_atom_site_label_1
_geom_bond_atom_site_label_2
_geom_bond_distance
Te2 C29 2.117(4)
Te2 Ge1 2.5608(4)
Te1 C23 2.120(4)
Te1 Ge1 2.5623(4)
Ge1 N2 1.847(3)
Ge1 N3 1.870(3)
Ge1 B1 2.374(4)
C7 C12 1.402(5)
C7 C8 1.404(5)
C7 N3 1.427(4)
C12 C11 1.397(5)
C12 C14 1.493(5)
C32 C33 1.373(6)
C32 C31 1.376(5)
C32 H32 0.9298
C14 H14A 0.9598
C14 H14B 0.9599
C14 H14C 0.9603
C8 C9 1.397(5)
C8 C13 1.493(5)
C5 C4 1.517(5)
C5 H5A 0.9599
C5 H5B 0.9601
C5 H5C 0.9600
C2 C1 1.519(5)
C2 H2A 0.9598
C2 H2B 0.9600
C2 H2C 0.9601
C18 C19 1.370(5)
C18 C17 1.385(5)
C18 H18 0.9299
C4 N1 1.479(4)
C4 C6 1.522(5)
C4 H4 0.9801
C22 C20 1.504(5)
C22 H22A 0.9598
C22 H22B 0.9600
C22 H22C 0.9601
C1 N1 1.481(4)
C1 C3 1.524(5)
C1 H1 0.9799
C20 C19 1.383(5)
C20 C15 1.409(4)
N1 B1 1.412(4)
C34 C33 1.379(5)
C34 C29 1.389(5)
C34 H34 0.9301
C31 C30 1.382(5)
C31 H31 0.9300
C28 C23 1.377(5)
C28 C27 1.392(5)
C28 H28 0.9298
C3 H3A 0.9599
C3 H3B 0.9600
C3 H3C 0.9600
C11 C10 1.374(6)
C11 H11 0.9300
C26 C27 1.366(6)
C26 C25 1.374(6)
C26 H26 0.9301
C25 C24 1.393(6)
C25 H25 0.9299
C10 C9 1.369(6)
C10 H10 0.9298
N3 B1 1.469(4)
N2 C15 1.420(4)
N2 B1 1.466(4)
C16 C17 1.390(5)
C16 C15 1.402(5)
C16 C21 1.501(5)
C6 H6A 0.9601
C6 H6B 0.9601
C6 H6C 0.9600
C33 H33 0.9297
C23 C24 1.387(5)
C9 H9 0.9300
C21 H21A 0.9599
C21 H21B 0.9599
C21 H21C 0.9601
C29 C30 1.384(5)
C30 H30 0.9299
C24 H24 0.9300
C17 H17 0.9301
C19 H19 0.9301
C13 H13A 0.9600
C13 H13B 0.9599
C13 H13C 0.9600
C27 H27 0.9301
